data_2012493
loop_
_publ_author_name
'Espinosa, Enrique'
'Meyer, Michel'
'Berard, David'
'Guilard, Roger'

_publ_section_title
;[(1,4,8,11-Tetraazacyclotetradeca-1,4,8,11-tetrayl)tetraacetamide-\k^6^<i>N</i>^1^,<i>N</i>^4^,<i>N</i>^8^,<i>N</i>^11^,<i>O</i>^1^,<i>O</i>^8^]copper(II)
 sulfate 4.5-hydrate
;
_journal_issue 2
_journal_name_full 'Acta Crystallographica Section C'
_journal_page_first m119
_journal_page_last m121
_journal_paper_doi 10.1107/S0108270101021060
_journal_volume 58
_journal_year 2002
_chemical_formula_iupac '[Cu (C18 H36 N8 O4)] S O4 , 4.5H2 O'
_chemical_formula_moiety 'C18 H36 Cu N8 O4 2+ , S O4 2- , 4.5H2 O'
_chemical_formula_sum 'C18 H45 Cu N8 O12.5 S'
_chemical_formula_weight 669.22
_chemical_name_systematic
;
[(1,4,8,11-tetraazacyclotetradeca-1,4,8,11-tetrayl)tetraacetamide-
\k^6^N^1^,N^4^,N^8^,N^11^,O^1^,O^8^]copper(II) sulfate 4.5-hydrate
;
_space_group_IT_number 15
_symmetry_cell_setting monoclinic
_symmetry_space_group_name_Hall '-C 2yc'
_symmetry_space_group_name_H-M 'C 1 2/c 1'
_atom_sites_solution_hydrogens geom
_atom_sites_solution_primary direct
_atom_sites_solution_secondary difmap
_audit_creation_method SHELXL97
_cell_angle_alpha 90
_cell_angle_beta 123.145(9)
_cell_angle_gamma 90
_cell_formula_units_Z 4
_cell_length_a 18.8609(3)
_cell_length_b 15.4691(4)
_cell_length_c 11.6010(2)
_cell_measurement_reflns_used 12370
_cell_measurement_temperature 173(2)
_cell_measurement_theta_max 27.6
_cell_measurement_theta_min 1.4
_cell_volume 2834.0(3)
_computing_cell_refinement 'DENZO (Otwinowski & Minor, 1997)'
_computing_data_collection 'KappaCCD Server Software (Nonius, 1997)'
_computing_data_reduction DENZO
_computing_molecular_graphics 'ORTEP-3 for Windows (Farrugia, 1997)'
_computing_publication_material 'WinGX (Farrugia, 1999)'
_computing_structure_refinement 'SHELXL97 (Sheldrick, 1997)'
_computing_structure_solution 'SIR92 (Altomare et al., 1993)'
_diffrn_ambient_temperature 173(2)
_diffrn_measured_fraction_theta_full .984
_diffrn_measured_fraction_theta_max .984
_diffrn_measurement_device_type 'Nonius KappaCCD area-detector'
_diffrn_measurement_method '\f scans'
_diffrn_radiation_monochromator graphite
_diffrn_radiation_source 'fine-focus sealed tube'
_diffrn_radiation_type MoK\a
_diffrn_radiation_wavelength .71073
_diffrn_reflns_av_R_equivalents .027
_diffrn_reflns_av_sigmaI/netI .030
_diffrn_reflns_limit_h_max 24
_diffrn_reflns_limit_h_min 0
_diffrn_reflns_limit_k_max 19
_diffrn_reflns_limit_k_min 0
_diffrn_reflns_limit_l_max 12
_diffrn_reflns_limit_l_min -15
_diffrn_reflns_number 12370
_diffrn_reflns_theta_full 27.57
_diffrn_reflns_theta_max 27.6
_diffrn_reflns_theta_min 3.37
_diffrn_standards_decay_% 0
_diffrn_standards_number 0
_exptl_absorpt_coefficient_mu .919
_exptl_absorpt_correction_type none
_exptl_crystal_colour 'dark blue'
_exptl_crystal_density_diffrn 1.568
_exptl_crystal_density_meas ?
_exptl_crystal_density_method 'not measured'
_exptl_crystal_description prism
_exptl_crystal_F_000 1416
_exptl_crystal_size_max .2
_exptl_crystal_size_mid .2
_exptl_crystal_size_min .2
_refine_diff_density_max .72
_refine_diff_density_min -.62
_refine_ls_extinction_coef .0073(9)
_refine_ls_extinction_expression Fc^*^=kFc[1+0.001xFc^2^\l^3^/sin(2\q)]^-1/4^
_refine_ls_extinction_method 'SHELXL97 (Sheldrick, 1997)'
_refine_ls_goodness_of_fit_ref 1.093
_refine_ls_hydrogen_treatment mixed
_refine_ls_matrix_type full
_refine_ls_number_parameters 260
_refine_ls_number_reflns 3235
_refine_ls_number_restraints 10
_refine_ls_restrained_S_all 1.092
_refine_ls_R_factor_all .040
_refine_ls_R_factor_gt .037
_refine_ls_shift/su_max .001
_refine_ls_shift/su_mean .000
_refine_ls_structure_factor_coef Fsqd
_refine_ls_weighting_details 'calc w = 1/[\s^2^(Fo^2^)+(0.0856P)^2^] where P=(Fo^2^+2Fc^2^)/3'
_refine_ls_weighting_scheme calc
_refine_ls_wR_factor_gt .111
_refine_ls_wR_factor_ref .113
_reflns_number_gt 2814
_reflns_number_total 3235
_reflns_threshold_expression I>2\s(I)
_cod_data_source_file dn1005.cif
_cod_data_source_block I
_cod_depositor_comments
;
 Marking attached hydrogen atoms.

 Antanas Vaitkus,
 2017-08-07

The following automatic conversions were performed:
'_symmetry_cell_setting' value 'Monoclinic' changed to 'monoclinic'
according to '/home/saulius/struct/CIF-dictionaries/cif_core.dic'
dictionary named 'cif_core.dic' version 2.4.1 from 2010-06-29.

Automatic conversion script
Id: cif_fix_enum 1527 2010-12-29 10:47:43Z saulius 

The following automatic conversions were performed:

'_symmetry_cell_setting' value 'Monoclinic' changed to 'monoclinic'
according to /home/saulius/struct/CIF-dictionaries/cif_core.dic
dictionary named 'cif_core.dic' version 2.4.1 from 2010-06-29.

Automatic conversion script
Id: cif_fix_values 1715 2011-07-08 13:25:40Z adriana 

The following automatic conversions were performed:

'_exptl_crystal_density_meas' value 'not measured' was changed to '?'
- the value is perceived as not measured.

Automatic conversion script
Id: cif_fix_values 3008 2015-01-20 13:52:24Z robertas 
;
_cod_original_cell_volume 2833.99(10)
_cod_original_sg_symbol_H-M 'C 2/c'
_cod_original_formula_sum 'C18 H45 Cu N8 O12.50 S'
_cod_database_code 2012493
_cod_database_fobs_code 2012493

loop_
_symmetry_equiv_pos_as_xyz
'x, y, z'
'-x, y, -z+1/2'
'x+1/2, y+1/2, z'
'-x+1/2, y+1/2, -z+1/2'
'-x, -y, -z'
'x, -y, z-1/2'
'-x+1/2, -y+1/2, -z'
'x+1/2, -y+1/2, z-1/2'

loop_
_atom_site_label
_atom_site_fract_x
_atom_site_fract_y
_atom_site_fract_z
_atom_site_U_iso_or_equiv
_atom_site_adp_type
_atom_site_calc_flag
_atom_site_refinement_flags
_atom_site_occupancy
_atom_site_disorder_assembly
_atom_site_disorder_group
_atom_site_type_symbol
_atom_site_attached_hydrogens
Cu .7500 .2500 .5000 .02178(14) Uani d S 1 . . Cu 0
N1 .68238(8) .12936(9) .43164(14) .0244(3) Uani d . 1 . . N 0
N2 .72349(10) .24882(8) .64928(16) .0228(3) Uani d . 1 . . N 0
C1 .63774(10) .12574(11) .50541(18) .0274(3) Uani d . 1 . . C 0
C2 .69670(11) .15814(11) .65100(18) .0284(4) Uani d . 1 . . C 0
C3 .80044(11) .26758(13) .78898(18) .0290(4) Uani d . 1 . . C 0
C4 .84142(11) .35537(12) .80452(17) .0307(4) Uani d . 1 . . C 0
C5 .88070(11) .36818(12) .72099(17) .0286(4) Uani d . 1 . . C 0
C11 .74237(10) .05608(11) .47609(19) .0266(3) Uani d . 1 . . C 0
C12 .70588(11) -.03519(11) .45356(18) .0280(4) Uani d . 1 . . C 0
O12 .63074(8) -.05338(8) .37207(16) .0408(3) Uani d . 1 . . O 0
N13 .76542(10) -.09446(10) .52979(18) .0321(3) Uani d D 1 . . N 0
C21 .65330(10) .30842(11) .61847(17) .0252(3) Uani d . 1 . . C 0
C22 .59261(10) .32408(10) .46578(17) .0239(3) Uani d . 1 . . C 0
O22 .61532(7) .31541(8) .38419(12) .0261(3) Uani d . 1 . . O 0
N23 .51561(9) .34921(11) .42823(15) .0319(3) Uani d D 1 . . N 0
H1 .7877(15) .0643(15) .575(2) .0383(12) Uiso d . 1 . . H 0
H2 .7676(13) .0567(14) .423(2) .0383(12) Uiso d . 1 . . H 0
H3 .6219(13) .0671(14) .504(2) .0383(12) Uiso d . 1 . . H 0
H4 .5878(15) .1662(15) .450(2) .0383(12) Uiso d . 1 . . H 0
H5 .7491(14) .1209(15) .700(2) .0383(12) Uiso d . 1 . . H 0
H6 .6683(14) .1563(15) .696(2) .0383(12) Uiso d . 1 . . H 0
H7 .6758(14) .3668(15) .660(2) .0383(12) Uiso d . 1 . . H 0
H8 .6230(14) .2871(16) .656(2) .0383(12) Uiso d . 1 . . H 0
H9 .8445(14) .2231(16) .813(2) .0383(12) Uiso d . 1 . . H 0
H10 .7811(15) .2642(14) .852(3) .0383(12) Uiso d . 1 . . H 0
H11 .8878(14) .3596(14) .900(2) .0383(12) Uiso d . 1 . . H 0
H12 .8026(14) .4059(16) .788(2) .0383(12) Uiso d . 1 . . H 0
H13 .9190(13) .3148(15) .736(2) .0383(12) Uiso d . 1 . . H 0
H14 .9171(13) .4184(14) .751(2) .0383(12) Uiso d . 1 . . H 0
H131 .7509(11) -.1578(3) .511(2) .0383(12) Uiso d D 1 . . H 0
H132 .8241(6) -.0716(14) .5979(18) .0383(12) Uiso d D 1 . . H 0
H231 .4731(10) .3669(14) .3300(8) .0383(12) Uiso d D 1 . . H 0
H232 .5062(14) .3625(14) .5040(16) .0383(12) Uiso d D 1 . . H 0
S 1.0000 -.07390(4) .7500 .02473(16) Uani d S 1 . . S 0
O1 .96754(8) -.12914(9) .62661(12) .0325(3) Uani d . 1 . . O 0
O2 .93037(8) -.01978(9) .73052(14) .0371(3) Uani d . 1 . . O 0
OW1 .63414(10) -.23629(9) .37416(16) .0365(3) Uani d D 1 . . O 0
HW11 .6109(10) -.1785(4) .361(2) .0383(12) Uiso d D 1 . . H 0
HW12 .5909(8) -.2781(8) .356(2) .0383(12) Uiso d D 1 . . H 0
OW2 .35575(8) .47418(9) .36816(14) .0351(3) Uani d D 1 . . O 0
HW21 .3902(8) .4901(14) .3330(16) .0383(12) Uiso d D 1 . . H 0
HW22 .3914(8) .4463(12) .4569(10) .0383(12) Uiso d D 1 . . H 0
OW3 .0088(4) .4298(5) .0952(6) .0516(16) Uani d P .25 . . O 2

loop_
_atom_site_aniso_label
_atom_site_aniso_U_11
_atom_site_aniso_U_22
_atom_site_aniso_U_33
_atom_site_aniso_U_12
_atom_site_aniso_U_13
_atom_site_aniso_U_23
Cu .0233(2) .02190(19) .02179(19) .00166(8) .01339(16) .00045(8)
N1 .0235(7) .0244(7) .0250(7) .0015(5) .0130(6) -.0001(5)
N2 .0231(8) .0240(7) .0213(7) .0029(4) .0120(7) .0011(4)
C1 .0272(9) .0254(8) .0333(9) -.0007(6) .0190(8) -.0004(6)
C2 .0339(9) .0264(8) .0300(8) .0029(6) .0207(8) .0039(6)
C3 .0285(10) .0358(9) .0195(8) .0037(7) .0111(8) .0017(6)
C4 .0283(9) .0360(10) .0236(8) -.0004(6) .0114(8) -.0046(6)
C5 .0245(9) .0308(8) .0258(8) -.0010(6) .0107(7) -.0025(6)
C11 .0247(9) .0223(8) .0322(8) .0008(5) .0152(8) -.0009(6)
C12 .0316(9) .0250(8) .0323(9) -.0007(6) .0205(8) -.0020(6)
O12 .0302(7) .0301(7) .0489(8) -.0038(5) .0133(7) -.0032(6)
N13 .0325(7) .0240(7) .0406(8) .0019(6) .0205(7) .0040(6)
C21 .0261(8) .0279(8) .0251(7) .0036(6) .0161(7) .0014(6)
C22 .0244(8) .0218(7) .0267(8) .0010(5) .0148(7) -.0002(6)
O22 .0269(6) .0275(6) .0260(6) .0038(4) .0159(5) .0023(4)
N23 .0248(8) .0444(9) .0272(7) .0079(6) .0146(7) .0020(6)
S .0241(3) .0270(3) .0241(3) .000 .0138(3) .000
O1 .0373(7) .0355(7) .0287(6) -.0030(5) .0206(6) -.0055(5)
O2 .0312(7) .0422(8) .0362(7) .0087(5) .0173(6) -.0025(5)
OW1 .0424(8) .0294(6) .0410(8) -.0055(5) .0250(7) -.0037(5)
OW2 .0332(7) .0390(7) .0361(7) .0013(5) .0208(6) .0016(5)
OW3 .031(3) .075(5) .035(3) -.002(3) .009(3) -.009(3)

loop_
_atom_type_symbol
_atom_type_description
_atom_type_scat_dispersion_real
_atom_type_scat_dispersion_imag
_atom_type_scat_source
C C .0033 .0016 'International Tables Vol C Tables 4.2.6.8 and 6.1.1.4'
H H .0000 .0000 'International Tables Vol C Tables 4.2.6.8 and 6.1.1.4'
Cu Cu .3201 1.2651 'International Tables Vol C Tables 4.2.6.8 and 6.1.1.4'
N N .0061 .0033 'International Tables Vol C Tables 4.2.6.8 and 6.1.1.4'
O O .0106 .0060 'International Tables Vol C Tables 4.2.6.8 and 6.1.1.4'
S S .1246 .1234 'International Tables Vol C Tables 4.2.6.8 and 6.1.1.4'

loop_
_geom_angle_atom_site_label_1
_geom_angle_atom_site_label_2
_geom_angle_atom_site_label_3
_geom_angle_site_symmetry_1
_geom_angle_site_symmetry_3
_geom_angle
N2 Cu N2 7_656 . 180.0
N2 Cu N1 7_656 . 93.76(5)
N2 Cu N1 . . 86.24(5)
N2 Cu N1 7_656 7_656 86.24(5)
N2 Cu N1 . 7_656 93.76(5)
N1 Cu N1 . 7_656 180.00(4)
N2 Cu O22 7_656 7_656 78.49(5)
N2 Cu O22 . 7_656 101.51(5)
N1 Cu O22 . 7_656 94.28(5)
N1 Cu O22 7_656 7_656 85.72(5)
N2 Cu O22 7_656 . 101.51(5)
N2 Cu O22 . . 78.49(5)
N1 Cu O22 . . 85.72(5)
N1 Cu O22 7_656 . 94.28(5)
O22 Cu O22 7_656 . 180.00(7)
C11 N1 C1 . . 109.54(13)
C11 N1 C5 . 7_656 113.11(13)
C1 N1 C5 . 7_656 110.21(12)
C11 N1 Cu . . 110.45(10)
C1 N1 Cu . . 103.15(9)
C5 N1 Cu 7_656 . 109.93(10)
C21 N2 C2 . . 108.77(14)
C21 N2 C3 . . 110.38(13)
C2 N2 C3 . . 107.57(13)
C21 N2 Cu . . 112.82(10)
C2 N2 Cu . . 105.08(10)
C3 N2 Cu . . 111.90(11)
N1 C1 C2 . . 109.08(13)
N1 C1 H3 . . 107.5(13)
C2 C1 H3 . . 111.2(14)
N1 C1 H4 . . 103.3(13)
C2 C1 H4 . . 111.5(13)
H3 C1 H4 . . 113.8(17)
N2 C2 C1 . . 110.10(14)
N2 C2 H5 . . 107.9(13)
C1 C2 H5 . . 109.4(13)
N2 C2 H6 . . 109.8(14)
C1 C2 H6 . . 108.4(14)
H5 C2 H6 . . 111.2(18)
N2 C3 C4 . . 115.42(14)
N2 C3 H9 . . 109.7(14)
C4 C3 H9 . . 107.0(14)
N2 C3 H10 . . 105.1(14)
C4 C3 H10 . . 109.3(13)
H9 C3 H10 . . 110.3(18)
C5 C4 C3 . . 115.66(15)
C5 C4 H11 . . 105.6(13)
C3 C4 H11 . . 106.2(13)
C5 C4 H12 . . 109.6(12)
C3 C4 H12 . . 113.3(13)
H11 C4 H12 . . 105.6(17)
N1 C5 C4 7_656 . 114.02(13)
N1 C5 H13 7_656 . 104.4(12)
C4 C5 H13 . . 108.7(12)
N1 C5 H14 7_656 . 110.7(14)
C4 C5 H14 . . 111.9(14)
H13 C5 H14 . . 106.6(17)
N1 C11 C12 . . 117.40(13)
N1 C11 H1 . . 108.3(13)
C12 C11 H1 . . 109.8(13)
N1 C11 H2 . . 108.8(13)
C12 C11 H2 . . 103.5(13)
H1 C11 H2 . . 108.7(18)
O12 C12 N13 . . 123.19(16)
O12 C12 C11 . . 124.32(16)
N13 C12 C11 . . 112.46(15)
C12 N13 H131 . . 119.4(11)
C12 N13 H132 . . 116.3(13)
H131 N13 H132 . . 124.1(17)
N2 C21 C22 . . 112.62(13)
N2 C21 H7 . . 110.8(13)
C22 C21 H7 . . 105.4(13)
N2 C21 H8 . . 110.8(14)
C22 C21 H8 . . 109.6(13)
H7 C21 H8 . . 107.3(19)
O22 C22 N23 . . 123.62(15)
O22 C22 C21 . . 121.33(13)
N23 C22 C21 . . 115.03(14)
C22 O22 Cu . . 109.00(10)
C22 N23 H231 . . 120.1(12)
C22 N23 H232 . . 117.2(13)
H231 N23 H232 . . 121.3(18)
O2 S O2 2_756 . 110.41(12)
O2 S O1 2_756 . 109.90(7)
O2 S O1 . . 108.54(7)
O2 S O1 2_756 2_756 108.54(7)
O2 S O1 . 2_756 109.90(7)
O1 S O1 . 2_756 109.56(11)
HW11 OW1 HW12 . . 109.01(16)
HW21 OW2 HW22 . . 108.95(16)

loop_
_geom_bond_atom_site_label_1
_geom_bond_atom_site_label_2
_geom_bond_site_symmetry_2
_geom_bond_distance
_geom_bond_publ_flag
Cu N2 7_656 2.0484(15) ?
Cu N2 . 2.0484(15) ?
Cu N1 . 2.1521(14) ?
Cu N1 7_656 2.1521(14) ?
Cu O22 7_656 2.3557(11) ?
Cu O22 . 2.3557(11) ?
N1 C11 . 1.481(2) ?
N1 C1 . 1.494(2) ?
N1 C5 7_656 1.500(2) ?
N2 C21 . 1.488(2) ?
N2 C2 . 1.495(2) ?
N2 C3 . 1.498(2) ?
C1 C2 . 1.512(2) ?
C1 H3 . .95(2) ?
C1 H4 . 1.02(2) ?
C2 H5 . 1.01(2) ?
C2 H6 . .93(2) ?
C3 C4 . 1.524(3) ?
C3 H9 . .99(2) ?
C3 H10 . .98(3) ?
C4 C5 . 1.521(2) ?
C4 H11 . .97(2) ?
C4 H12 . 1.02(2) ?
C5 N1 7_656 1.500(2) ?
C5 H13 . 1.05(2) ?
C5 H14 . .97(2) ?
C11 C12 . 1.529(2) ?
C11 H1 . .99(2) ?
C11 H2 . .96(2) ?
C12 O12 . 1.231(2) ?
C12 N13 . 1.341(2) ?
N13 H131 . 1.0087(10) ?
N13 H132 . 1.0087(11) ?
C21 C22 . 1.513(2) ?
C21 H7 . 1.00(2) ?
C21 H8 . .95(2) ?
C22 O22 . 1.241(2) ?
C22 N23 . 1.326(2) ?
N23 H231 . 1.0086(10) ?
N23 H232 . 1.0087(10) ?
S O2 2_756 1.4670(12) ?
S O2 . 1.4670(12) ?
S O1 . 1.4818(13) ?
S O1 2_756 1.4818(13) ?
OW1 HW11 . .9697(10) ?
OW1 HW12 . .9697(10) ?
OW2 HW21 . .9699(10) ?
OW2 HW22 . .9699(10) ?

loop_
_geom_hbond_atom_site_label_D
_geom_hbond_atom_site_label_H
_geom_hbond_atom_site_label_A
_geom_hbond_site_symmetry_A
_geom_hbond_distance_DH
_geom_hbond_distance_HA
_geom_hbond_distance_DA
_geom_hbond_angle_DHA
_geom_hbond_publ_flag
N13 H131 OW1 . 1.009(7) 2.240(10) 3.052(2) 137.0(10) n
N13 H131 OW1 7_646 1.009(7) 2.45(2) 3.062(2) 119.0(10) n
N13 H132 O2 . 1.009(18) 1.912(18) 2.918(2) 175(2) n
N23 H231 O22 2_655 1.009(10) 2.250(10) 3.118(2) 143(2) n
N23 H232 O1 3_455 1.01(2) 1.93(2) 2.918(2) 167(2) n
OW1 HW11 O12 . .970(10) 1.963(9) 2.830(2) 148.0(10) n
OW1 HW12 O1 7_646 .969(17) 1.886(16) 2.827(2) 163(2) n
OW2 HW21 O2 8_455 .969(18) 1.784(18) 2.736(2) 167.0(10) n
OW2 HW22 O1 3_455 .970(12) 2.051(14) 3.013(2) 171(2) n

loop_
_geom_torsion_atom_site_label_1
_geom_torsion_atom_site_label_2
_geom_torsion_atom_site_label_3
_geom_torsion_atom_site_label_4
_geom_torsion_site_symmetry_1
_geom_torsion_site_symmetry_2
_geom_torsion_site_symmetry_3
_geom_torsion_site_symmetry_4
_geom_torsion
N1 C1 C2 N2 . . . . 59.12(17)
C1 C2 N2 C3 . . . . -162.62(14)
C2 N2 C3 C4 . . . . 175.60(15)
N2 C3 C4 C5 . . . . -66.2(2)
C3 C4 C5 N1 . . . 7_656 67.3(2)
C4 C5 N1 C1 . . 7_656 7_656 -174.20(14)
C5 N1 C1 C2 . 7_656 7_656 7_656 157.90(14)
N1 C1 C2 N2 7_656 7_656 7_656 7_656 -59.12(17)
C1 C2 N2 C3 7_656 7_656 7_656 7_656 162.62(13)
C2 N2 C3 C4 7_656 7_656 7_656 7_656 -175.60(15)
N2 C3 C4 C5 7_656 7_656 7_656 7_656 66.2(2)
C3 C4 C5 N1 7_656 7_656 7_656 . -67.3(2)
C4 C5 N1 C1 7_656 7_656 . . 174.20(14)
C5 N1 C1 C2 7_656 . . . -157.90(14)
